data_7134049
loop_
_publ_author_name
'Vinodkumar, Ramavath'
'Nakate, Ashwini Kadaji'
'Gamidi, Rama Krishna'
'Kontham, Ravindar'

_publ_section_title
;
 AgOTf-catalyzed cascade annulation of 5-hexyn-1-ols and aldehydes:
 Enabling the diastereoselective synthesis of [6,6,6]-trioxa-fused ketals
 and hexahydro-2H-chromenes
;
_journal_name_full 'Chemical Communications'
_journal_paper_doi 10.1039/D4CC05546B
_journal_year 2025
_chemical_formula_sum 'C25 H26 O5'
_chemical_formula_weight 406.46
_space_group_crystal_system orthorhombic
_space_group_IT_number 33
_space_group_name_Hall 'P 2c -2n'
_space_group_name_H-M_alt 'P n a 21'
_atom_sites_solution_hydrogens geom
_audit_creation_method SHELXL-2014/7
_audit_update_record
;
2023-02-20 deposited with the CCDC.	2024-12-09 downloaded from the CCDC.
;
_cell_angle_alpha 90
_cell_angle_beta 90
_cell_angle_gamma 90
_cell_formula_units_Z 4
_cell_length_a 8.7057(10)
_cell_length_b 18.724(2)
_cell_length_c 12.0239(12)
_cell_measurement_reflns_used 9710
_cell_measurement_temperature 100(2)
_cell_measurement_theta_max 27.38
_cell_measurement_theta_min 2.58
_cell_volume 1960.0(4)
_computing_cell_refinement 'Bruker SAINT'
_computing_data_collection 'Bruker APEX3'
_computing_data_reduction 'Bruker SAINT'
_computing_molecular_graphics 'Bruker SHELXTL'
_computing_publication_material 'Bruker SHELXTL'
_computing_structure_refinement 'SHELXL-2014/7 (Sheldrick, 2014)'
_computing_structure_solution 'SHELXS-97 (Sheldrick 2008)'
_diffrn_ambient_temperature 100(2)
_diffrn_measured_fraction_theta_full 0.999
_diffrn_measured_fraction_theta_max 0.999
_diffrn_measurement_device_type 'Bruker D8 VENTURE Kappa Duo PHOTON II CPAD'
_diffrn_measurement_method '\ f and \w scans'
_diffrn_radiation_type MoK\a
_diffrn_radiation_wavelength 0.71073
_diffrn_reflns_av_R_equivalents 0.0626
_diffrn_reflns_av_unetI/netI 0.0175
_diffrn_reflns_Laue_measured_fraction_full 0.999
_diffrn_reflns_Laue_measured_fraction_max 0.999
_diffrn_reflns_limit_h_max 11
_diffrn_reflns_limit_h_min -11
_diffrn_reflns_limit_k_max 23
_diffrn_reflns_limit_k_min -23
_diffrn_reflns_limit_l_max 15
_diffrn_reflns_limit_l_min -15
_diffrn_reflns_number 100962
_diffrn_reflns_point_group_measured_fraction_full 0.998
_diffrn_reflns_point_group_measured_fraction_max 0.998
_diffrn_reflns_theta_full 25.242
_diffrn_reflns_theta_max 26.998
_diffrn_reflns_theta_min 2.013
_exptl_absorpt_coefficient_mu 0.095
_exptl_absorpt_correction_T_max 0.7451
_exptl_absorpt_correction_T_min 0.6969
_exptl_absorpt_correction_type multi-scan
_exptl_absorpt_process_details 'SADABS; Bruker, 2016'
_exptl_crystal_colour Colorless
_exptl_crystal_density_diffrn 1.377
_exptl_crystal_description Plate
_exptl_crystal_F_000 864
_exptl_crystal_size_max 0.23
_exptl_crystal_size_mid 0.12
_exptl_crystal_size_min 0.1
_refine_diff_density_max 0.296
_refine_diff_density_min -0.218
_refine_diff_density_rms 0.047
_refine_ls_abs_structure_details
;
 Flack x determined using 1921 quotients [(I+)-(I-)]/[(I+)+(I-)]
 (Parsons, Flack and Wagner, Acta Cryst. B69 (2013) 249-259).
;
_refine_ls_abs_structure_Flack 0.1(3)
_refine_ls_extinction_coef 0.0086(18)
_refine_ls_extinction_expression Fc^*^=kFc[1+0.001xFc^2^\l^3^/sin(2\q)]^-1/4^
_refine_ls_extinction_method 'SHELXL-2014/7 (Sheldrick 2014'
_refine_ls_goodness_of_fit_ref 1.124
_refine_ls_hydrogen_treatment constr
_refine_ls_matrix_type full
_refine_ls_number_parameters 274
_refine_ls_number_reflns 4255
_refine_ls_number_restraints 1
_refine_ls_restrained_S_all 1.124
_refine_ls_R_factor_all 0.0316
_refine_ls_R_factor_gt 0.0308
_refine_ls_shift/su_max 0.001
_refine_ls_shift/su_mean 0.000
_refine_ls_structure_factor_coef Fsqd
_refine_ls_weighting_details 'w=1/[\s^2^(Fo^2^)+(0.0489P)^2^+0.4791P] where P=(Fo^2^+2Fc^2^)/3'
_refine_ls_weighting_scheme calc
_refine_ls_wR_factor_gt 0.0845
_refine_ls_wR_factor_ref 0.0851
_reflns_Friedel_coverage 0.905
_reflns_Friedel_fraction_full 0.998
_reflns_Friedel_fraction_max 0.997
_reflns_number_gt 4164
_reflns_number_total 4255
_reflns_threshold_expression 'I > 2\s(I)'
_publcif_datablock.id {8a2ff812-e6af-4ede-827e-fddd2a6de49a}

_cod_data_source_file d4cc05546b2.cif
_cod_data_source_block 5bc
_cod_original_cell_volume 1959.9(4)
_cod_database_code 7134049
_shelx_shelxl_version_number 2014/7
_shelx_space_group_comment
;
The symmetry employed for this shelxl refinement is uniquely defined
by the following loop, which should always be used as a source of
symmetry information in preference to the above space-group names.
They are only intended as comments.
;
_publcif_funding_html
;
;

loop_
_space_group_symop_operation_xyz
'x, y, z'
'-x, -y, z+1/2'
'-x+1/2, y+1/2, z+1/2'
'x+1/2, -y+1/2, z'

loop_
_atom_site_label
_atom_site_type_symbol
_atom_site_fract_x
_atom_site_fract_y
_atom_site_fract_z
_atom_site_U_iso_or_equiv
_atom_site_adp_type
_atom_site_occupancy
_atom_site_site_symmetry_order
_atom_site_calc_flag
_atom_site_refinement_flags_posn
_atom_site_refinement_flags_adp
_atom_site_refinement_flags_occupancy
_atom_site_disorder_assembly
_atom_site_disorder_group
C1 C 0.6066(3) 0.69101(12) 0.70905(18) 0.0188(4) Uani 1 1 d . . . . .
H1A H 0.5675 0.7383 0.6919 0.023 Uiso 1 1 calc R U . . .
H1B H 0.6433 0.6913 0.7852 0.023 Uiso 1 1 calc R U . . .
C2 C 0.6828(2) 0.67140(11) 0.52106(17) 0.0125(4) Uani 1 1 d . . . . .
C3 C 0.5569(2) 0.61382(10) 0.51040(17) 0.0120(4) Uani 1 1 d . . . . .
H3 H 0.5185 0.6143 0.4338 0.014 Uiso 1 1 calc R U . . .
C4 C 0.6272(2) 0.53991(10) 0.53334(16) 0.0110(4) Uani 1 1 d . . . . .
H4 H 0.6760 0.5416 0.6068 0.013 Uiso 1 1 calc R U . . .
C5 C 0.5153(2) 0.47800(10) 0.53327(16) 0.0113(4) Uani 1 1 d . . . . .
C6 C 0.3890(2) 0.47810(10) 0.46694(17) 0.0129(4) Uani 1 1 d . . . . .
H6 H 0.3674 0.5187 0.4252 0.015 Uiso 1 1 calc R U . . .
C7 C 0.2877(2) 0.41792(10) 0.45903(17) 0.0126(4) Uani 1 1 d . . . . .
C8 C 0.3181(2) 0.35559(11) 0.52206(16) 0.0121(4) Uani 1 1 d . . . . .
C9 C 0.2201(2) 0.29582(11) 0.50703(17) 0.0153(4) Uani 1 1 d . . . . .
H9 H 0.2400 0.2538 0.5457 0.018 Uiso 1 1 calc R U . . .
C10 C 0.0961(2) 0.29900(12) 0.43613(18) 0.0186(4) Uani 1 1 d . . . . .
H10 H 0.0330 0.2593 0.4278 0.022 Uiso 1 1 calc R U . . .
C11 C 0.4785(3) 0.63662(12) 0.69730(18) 0.0200(4) Uani 1 1 d . . . . .
H11A H 0.5135 0.5906 0.7243 0.024 Uiso 1 1 calc R U . . .
H11B H 0.3913 0.6512 0.7421 0.024 Uiso 1 1 calc R U . . .
C12 C 0.7539(2) 0.52713(10) 0.44681(16) 0.0115(4) Uani 1 1 d . . . . .
H12 H 0.7998 0.4800 0.4595 0.014 Uiso 1 1 calc R U . . .
C13 C 0.8798(2) 0.58484(10) 0.45646(17) 0.0122(4) Uani 1 1 d . . . . .
C14 C 0.6329(2) 0.74437(11) 0.48030(18) 0.0158(4) Uani 1 1 d . . . . .
H14A H 0.7063 0.7796 0.5036 0.024 Uiso 1 1 calc R U . . .
H14B H 0.5340 0.7557 0.5109 0.024 Uiso 1 1 calc R U . . .
H14C H 0.6266 0.7440 0.4006 0.024 Uiso 1 1 calc R U . . .
C15 C 0.9848(2) 0.57217(11) 0.55516(17) 0.0152(4) Uani 1 1 d . . . . .
H15A H 1.0227 0.5241 0.5530 0.023 Uiso 1 1 calc R U . . .
H15B H 0.9285 0.5796 0.6229 0.023 Uiso 1 1 calc R U . . .
H15C H 1.0696 0.6049 0.5521 0.023 Uiso 1 1 calc R U . . .
C16 C 0.8960(2) 0.58442(11) 0.25764(17) 0.0155(4) Uani 1 1 d . . . . .
H16A H 0.9688 0.5821 0.1967 0.019 Uiso 1 1 calc R U . . .
H16B H 0.8379 0.6284 0.2506 0.019 Uiso 1 1 calc R U . . .
C17 C 0.7887(2) 0.52137(11) 0.25234(17) 0.0149(4) Uani 1 1 d . . . . .
H17A H 0.7357 0.5207 0.1814 0.018 Uiso 1 1 calc R U . . .
H17B H 0.8463 0.4773 0.2598 0.018 Uiso 1 1 calc R U . . .
C18 C 0.5466(2) 0.41610(10) 0.60275(16) 0.0116(4) Uani 1 1 d . . . . .
C19 C 0.4474(2) 0.35563(10) 0.59879(16) 0.0116(4) Uani 1 1 d . . . . .
C20 C 0.1585(2) 0.41991(11) 0.38720(18) 0.0156(4) Uani 1 1 d . . . . .
H20 H 0.1376 0.4612 0.3469 0.019 Uiso 1 1 calc R U . . .
C21 C 0.0640(2) 0.36146(12) 0.37659(18) 0.0186(4) Uani 1 1 d . . . . .
H21 H -0.0211 0.3634 0.3299 0.022 Uiso 1 1 calc R U . . .
C22 C 0.4751(2) 0.29790(11) 0.67190(17) 0.0136(4) Uani 1 1 d . . . . .
H22 H 0.4095 0.2587 0.6706 0.016 Uiso 1 1 calc R U . . .
C23 C 0.5968(2) 0.29829(10) 0.74479(18) 0.0149(4) Uani 1 1 d . . . . .
H23 H 0.6124 0.2598 0.7923 0.018 Uiso 1 1 calc R U . . .
C24 C 0.6971(2) 0.35658(11) 0.74759(18) 0.0147(4) Uani 1 1 d . . . . .
H24 H 0.7801 0.3567 0.7963 0.018 Uiso 1 1 calc R U . . .
C25 C 0.6723(2) 0.41388(11) 0.67771(18) 0.0138(4) Uani 1 1 d . . . . .
H25 H 0.7401 0.4522 0.6798 0.017 Uiso 1 1 calc R U . . .
O1 O 0.73157(16) 0.67418(8) 0.63535(12) 0.0149(3) Uani 1 1 d . . . . .
O2 O 0.43193(16) 0.63022(8) 0.58309(13) 0.0159(3) Uani 1 1 d . . . . .
O3 O 0.81435(15) 0.65518(7) 0.45676(12) 0.0126(3) Uani 1 1 d . . . . .
O4 O 0.97694(16) 0.58383(8) 0.36193(12) 0.0139(3) Uani 1 1 d . . . . .
O5 O 0.68003(16) 0.52757(8) 0.34092(12) 0.0135(3) Uani 1 1 d . . . . .

loop_
_atom_site_aniso_label
_atom_site_aniso_U_11
_atom_site_aniso_U_22
_atom_site_aniso_U_33
_atom_site_aniso_U_23
_atom_site_aniso_U_13
_atom_site_aniso_U_12
C1 0.0220(11) 0.0190(10) 0.0152(10) -0.0040(8) 0.0026(8) 0.0027(9)
C2 0.0125(9) 0.0114(9) 0.0136(9) 0.0002(7) -0.0016(7) 0.0009(7)
C3 0.0113(9) 0.0114(9) 0.0132(9) -0.0010(7) -0.0006(7) -0.0004(7)
C4 0.0104(9) 0.0120(9) 0.0107(9) 0.0008(7) -0.0002(7) -0.0003(7)
C5 0.0120(9) 0.0117(9) 0.0102(9) -0.0010(7) 0.0038(7) -0.0008(7)
C6 0.0145(9) 0.0117(8) 0.0124(9) 0.0014(7) 0.0006(7) 0.0011(7)
C7 0.0116(9) 0.0148(9) 0.0115(9) -0.0018(7) 0.0014(8) 0.0012(7)
C8 0.0114(9) 0.0141(9) 0.0106(9) -0.0010(7) 0.0024(7) -0.0007(7)
C9 0.0160(10) 0.0157(9) 0.0142(10) 0.0019(8) -0.0001(8) -0.0031(7)
C10 0.0163(10) 0.0193(10) 0.0202(11) -0.0007(8) -0.0007(8) -0.0064(8)
C11 0.0209(11) 0.0221(11) 0.0170(10) -0.0011(8) 0.0054(8) 0.0022(9)
C12 0.0117(9) 0.0105(8) 0.0124(9) 0.0012(7) 0.0002(7) 0.0014(7)
C13 0.0111(9) 0.0129(9) 0.0127(9) 0.0002(7) 0.0003(8) 0.0011(7)
C14 0.0163(9) 0.0107(9) 0.0204(10) 0.0010(7) -0.0007(8) 0.0003(7)
C15 0.0134(9) 0.0159(9) 0.0164(10) 0.0014(7) -0.0020(8) -0.0002(7)
C16 0.0151(10) 0.0191(10) 0.0123(10) 0.0020(8) 0.0024(7) 0.0012(8)
C17 0.0141(10) 0.0181(10) 0.0125(10) -0.0005(7) 0.0003(8) 0.0027(8)
C18 0.0105(9) 0.0128(9) 0.0115(9) -0.0003(7) 0.0016(7) 0.0007(7)
C19 0.0111(8) 0.0123(9) 0.0114(9) -0.0005(7) 0.0033(7) 0.0005(7)
C20 0.0150(10) 0.0161(9) 0.0158(10) 0.0010(7) -0.0022(8) 0.0010(8)
C21 0.0140(9) 0.0232(11) 0.0186(11) -0.0012(8) -0.0049(8) -0.0009(8)
C22 0.0138(9) 0.0113(9) 0.0157(10) -0.0001(7) 0.0012(8) -0.0015(7)
C23 0.0167(10) 0.0124(9) 0.0156(9) 0.0022(8) 0.0020(8) 0.0026(8)
C24 0.0125(9) 0.0172(10) 0.0143(10) 0.0012(8) -0.0030(8) 0.0010(7)
C25 0.0125(9) 0.0126(9) 0.0163(10) 0.0001(7) -0.0005(8) -0.0025(7)
O1 0.0150(7) 0.0159(7) 0.0137(7) -0.0020(6) -0.0017(6) 0.0011(5)
O2 0.0125(7) 0.0169(7) 0.0184(7) -0.0021(6) 0.0028(6) 0.0013(5)
O3 0.0119(6) 0.0104(6) 0.0155(7) 0.0017(5) 0.0012(5) -0.0008(5)
O4 0.0100(6) 0.0179(7) 0.0137(7) 0.0017(5) 0.0008(6) -0.0008(5)
O5 0.0118(7) 0.0184(7) 0.0101(7) -0.0010(5) -0.0005(5) -0.0008(5)

loop_
_atom_type_symbol
_atom_type_description
_atom_type_scat_dispersion_real
_atom_type_scat_dispersion_imag
_atom_type_scat_source
C C 0.0033 0.0016 'International Tables Vol C Tables 4.2.6.8 and 6.1.1.4'
H H 0.0000 0.0000 'International Tables Vol C Tables 4.2.6.8 and 6.1.1.4'
O O 0.0106 0.0060 'International Tables Vol C Tables 4.2.6.8 and 6.1.1.4'

loop_
_geom_angle_atom_site_label_1
_geom_angle_atom_site_label_2
_geom_angle_atom_site_label_3
_geom_angle
_geom_angle_site_symmetry_1
_geom_angle_site_symmetry_3
_geom_angle_publ_flag
O1 C1 C11 110.60(17) . . ?
O1 C1 H1A 109.5 . . ?
C11 C1 H1A 109.5 . . ?
O1 C1 H1B 109.5 . . ?
C11 C1 H1B 109.5 . . ?
H1A C1 H1B 108.1 . . ?
O3 C2 O1 106.90(15) . . ?
O3 C2 C14 104.42(16) . . ?
O1 C2 C14 111.15(16) . . ?
O3 C2 C3 112.32(15) . . ?
O1 C2 C3 108.31(15) . . ?
C14 C2 C3 113.55(16) . . ?
O2 C3 C4 112.74(16) . . ?
O2 C3 C2 109.87(15) . . ?
C4 C3 C2 109.35(15) . . ?
O2 C3 H3 108.3 . . ?
C4 C3 H3 108.3 . . ?
C2 C3 H3 108.3 . . ?
C5 C4 C12 110.02(16) . . ?
C5 C4 C3 115.65(15) . . ?
C12 C4 C3 107.73(15) . . ?
C5 C4 H4 107.7 . . ?
C12 C4 H4 107.7 . . ?
C3 C4 H4 107.7 . . ?
C6 C5 C18 119.35(18) . . ?
C6 C5 C4 121.33(17) . . ?
C18 C5 C4 119.28(17) . . ?
C5 C6 C7 122.37(18) . . ?
C5 C6 H6 118.8 . . ?
C7 C6 H6 118.8 . . ?
C8 C7 C20 119.70(17) . . ?
C8 C7 C6 119.82(18) . . ?
C20 C7 C6 120.47(18) . . ?
C7 C8 C9 118.00(18) . . ?
C7 C8 C19 118.89(17) . . ?
C9 C8 C19 123.11(18) . . ?
C10 C9 C8 121.08(19) . . ?
C10 C9 H9 119.5 . . ?
C8 C9 H9 119.5 . . ?
C9 C10 C21 120.62(19) . . ?
C9 C10 H10 119.7 . . ?
C21 C10 H10 119.7 . . ?
O2 C11 C1 110.63(17) . . ?
O2 C11 H11A 109.5 . . ?
C1 C11 H11A 109.5 . . ?
O2 C11 H11B 109.5 . . ?
C1 C11 H11B 109.5 . . ?
H11A C11 H11B 108.1 . . ?
O5 C12 C4 106.28(15) . . ?
O5 C12 C13 112.52(15) . . ?
C4 C12 C13 110.50(16) . . ?
O5 C12 H12 109.2 . . ?
C4 C12 H12 109.2 . . ?
C13 C12 H12 109.2 . . ?
O4 C13 O3 104.55(15) . . ?
O4 C13 C15 105.41(15) . . ?
O3 C13 C15 112.38(16) . . ?
O4 C13 C12 110.75(16) . . ?
O3 C13 C12 111.15(15) . . ?
C15 C13 C12 112.17(16) . . ?
C2 C14 H14A 109.5 . . ?
C2 C14 H14B 109.5 . . ?
H14A C14 H14B 109.5 . . ?
C2 C14 H14C 109.5 . . ?
H14A C14 H14C 109.5 . . ?
H14B C14 H14C 109.5 . . ?
C13 C15 H15A 109.5 . . ?
C13 C15 H15B 109.5 . . ?
H15A C15 H15B 109.5 . . ?
C13 C15 H15C 109.5 . . ?
H15A C15 H15C 109.5 . . ?
H15B C15 H15C 109.5 . . ?
O4 C16 C17 109.55(16) . . ?
O4 C16 H16A 109.8 . . ?
C17 C16 H16A 109.8 . . ?
O4 C16 H16B 109.8 . . ?
C17 C16 H16B 109.8 . . ?
H16A C16 H16B 108.2 . . ?
O5 C17 C16 108.37(16) . . ?
O5 C17 H17A 110.0 . . ?
C16 C17 H17A 110.0 . . ?
O5 C17 H17B 110.0 . . ?
C16 C17 H17B 110.0 . . ?
H17A C17 H17B 108.4 . . ?
C25 C18 C19 117.75(17) . . ?
C25 C18 C5 122.21(17) . . ?
C19 C18 C5 120.02(17) . . ?
C22 C19 C18 118.91(17) . . ?
C22 C19 C8 121.70(17) . . ?
C18 C19 C8 119.38(17) . . ?
C21 C20 C7 120.67(19) . . ?
C21 C20 H20 119.7 . . ?
C7 C20 H20 119.7 . . ?
C20 C21 C10 119.87(19) . . ?
C20 C21 H21 120.1 . . ?
C10 C21 H21 120.1 . . ?
C23 C22 C19 121.57(19) . . ?
C23 C22 H22 119.2 . . ?
C19 C22 H22 119.2 . . ?
C22 C23 C24 120.05(19) . . ?
C22 C23 H23 120.0 . . ?
C24 C23 H23 120.0 . . ?
C25 C24 C23 119.63(19) . . ?
C25 C24 H24 120.2 . . ?
C23 C24 H24 120.2 . . ?
C24 C25 C18 122.05(18) . . ?
C24 C25 H25 119.0 . . ?
C18 C25 H25 119.0 . . ?
C1 O1 C2 111.91(15) . . ?
C3 O2 C11 112.82(15) . . ?
C2 O3 C13 121.32(15) . . ?
C13 O4 C16 113.99(14) . . ?
C12 O5 C17 111.51(14) . . ?

loop_
_geom_bond_atom_site_label_1
_geom_bond_atom_site_label_2
_geom_bond_distance
_geom_bond_site_symmetry_2
_geom_bond_publ_flag
C1 O1 1.438(2) . ?
C1 C11 1.517(3) . ?
C1 H1A 0.9700 . ?
C1 H1B 0.9700 . ?
C2 O3 1.415(2) . ?
C2 O1 1.439(2) . ?
C2 C14 1.515(3) . ?
C2 C3 1.543(3) . ?
C3 O2 1.429(2) . ?
C3 C4 1.538(3) . ?
C3 H3 0.9800 . ?
C4 C5 1.514(3) . ?
C4 C12 1.535(3) . ?
C4 H4 0.9800 . ?
C5 C6 1.359(3) . ?
C5 C18 1.455(3) . ?
C6 C7 1.434(3) . ?
C6 H6 0.9300 . ?
C7 C8 1.416(3) . ?
C7 C20 1.419(3) . ?
C8 C9 1.419(3) . ?
C8 C19 1.456(3) . ?
C9 C10 1.377(3) . ?
C9 H9 0.9300 . ?
C10 C21 1.399(3) . ?
C10 H10 0.9300 . ?
C11 O2 1.437(3) . ?
C11 H11A 0.9700 . ?
C11 H11B 0.9700 . ?
C12 O5 1.426(2) . ?
C12 C13 1.543(3) . ?
C12 H12 0.9800 . ?
C13 O4 1.417(2) . ?
C13 O3 1.435(2) . ?
C13 C15 1.517(3) . ?
C14 H14A 0.9600 . ?
C14 H14B 0.9600 . ?
C14 H14C 0.9600 . ?
C15 H15A 0.9600 . ?
C15 H15B 0.9600 . ?
C15 H15C 0.9600 . ?
C16 O4 1.439(3) . ?
C16 C17 1.507(3) . ?
C16 H16A 0.9700 . ?
C16 H16B 0.9700 . ?
C17 O5 1.429(2) . ?
C17 H17A 0.9700 . ?
C17 H17B 0.9700 . ?
C18 C25 1.418(3) . ?
C18 C19 1.425(3) . ?
C19 C22 1.414(3) . ?
C20 C21 1.375(3) . ?
C20 H20 0.9300 . ?
C21 H21 0.9300 . ?
C22 C23 1.375(3) . ?
C22 H22 0.9300 . ?
C23 C24 1.398(3) . ?
C23 H23 0.9300 . ?
C24 C25 1.380(3) . ?
C24 H24 0.9300 . ?
C25 H25 0.9300 . ?

loop_
_geom_hbond_atom_site_label_D
_geom_hbond_atom_site_label_H
_geom_hbond_atom_site_label_A
_geom_hbond_distance_DH
_geom_hbond_distance_HA
_geom_hbond_distance_DA
_geom_hbond_angle_DHA
_geom_hbond_site_symmetry_A
C15 H15B O1 0.96 2.47 3.072(3) 120.6 .
C14 H14B O3 0.96 2.62 3.363(2) 134.5 4_465
C15 H15B O1 0.96 2.47 3.072(3) 120.6 .
C14 H14B O3 0.96 2.62 3.363(2) 134.5 4_465
C15 H15B O1 0.96 2.47 3.072(3) 120.6 .
C14 H14B O3 0.96 2.62 3.363(2) 134.5 4_465
C15 H15B O1 0.96 2.47 3.072(3) 120.6 .
C14 H14B O3 0.96 2.62 3.363(2) 134.5 4_465
C15 H15B O1 0.96 2.47 3.072(3) 120.6 .
C14 H14B O3 0.96 2.62 3.363(2) 134.5 4_465
C15 H15B O1 0.96 2.47 3.072(3) 120.6 .
C14 H14B O3 0.96 2.62 3.363(2) 134.5 4_465
C14 H14B O3 0.96 2.62 3.363(2) 134.5 4_465
C15 H15B O1 0.96 2.47 3.072(3) 120.6 .
C14 H14B O3 0.96 2.62 3.363(2) 134.5 4_465
C15 H15B O1 0.96 2.47 3.072(3) 120.6 .
C14 H14B O3 0.96 2.62 3.363(2) 134.5 4_465
C15 H15B O1 0.96 2.47 3.072(3) 120.6 .
C14 H14B O3 0.96 2.62 3.363(2) 134.5 4_465
C15 H15B O1 0.96 2.47 3.072(3) 120.6 .
C14 H14B O3 0.96 2.62 3.363(2) 134.5 4_465
C15 H15B O1 0.96 2.47 3.072(3) 120.6 .
C14 H14B O3 0.96 2.62 3.363(2) 134.5 4_465
C15 H15B O1 0.96 2.47 3.072(3) 120.6 .

loop_
_geom_torsion_atom_site_label_1
_geom_torsion_atom_site_label_2
_geom_torsion_atom_site_label_3
_geom_torsion_atom_site_label_4
_geom_torsion
_geom_torsion_site_symmetry_1
_geom_torsion_site_symmetry_2
_geom_torsion_site_symmetry_3
_geom_torsion_site_symmetry_4
_geom_torsion_publ_flag
O3 C2 C3 O2 175.76(16) . . . . ?
O1 C2 C3 O2 57.94(19) . . . . ?
C14 C2 C3 O2 -66.0(2) . . . . ?
O3 C2 C3 C4 51.5(2) . . . . ?
O1 C2 C3 C4 -66.29(19) . . . . ?
C14 C2 C3 C4 169.73(17) . . . . ?
O2 C3 C4 C5 53.7(2) . . . . ?
C2 C3 C4 C5 176.23(16) . . . . ?
O2 C3 C4 C12 177.22(15) . . . . ?
C2 C3 C4 C12 -60.24(19) . . . . ?
C12 C4 C5 C6 -90.4(2) . . . . ?
C3 C4 C5 C6 31.9(3) . . . . ?
C12 C4 C5 C18 87.4(2) . . . . ?
C3 C4 C5 C18 -150.28(17) . . . . ?
C18 C5 C6 C7 -2.7(3) . . . . ?
C4 C5 C6 C7 175.13(18) . . . . ?
C5 C6 C7 C8 0.1(3) . . . . ?
C5 C6 C7 C20 -178.90(19) . . . . ?
C20 C7 C8 C9 2.6(3) . . . . ?
C6 C7 C8 C9 -176.46(18) . . . . ?
C20 C7 C8 C19 -177.44(19) . . . . ?
C6 C7 C8 C19 3.5(3) . . . . ?
C7 C8 C9 C10 -2.2(3) . . . . ?
C19 C8 C9 C10 177.8(2) . . . . ?
C8 C9 C10 C21 0.3(3) . . . . ?
O1 C1 C11 O2 -53.8(2) . . . . ?
C5 C4 C12 O5 64.94(19) . . . . ?
C3 C4 C12 O5 -61.95(18) . . . . ?
C5 C4 C12 C13 -172.70(16) . . . . ?
C3 C4 C12 C13 60.4(2) . . . . ?
O5 C12 C13 O4 -47.6(2) . . . . ?
C4 C12 C13 O4 -166.20(15) . . . . ?
O5 C12 C13 O3 68.2(2) . . . . ?
C4 C12 C13 O3 -50.4(2) . . . . ?
O5 C12 C13 C15 -165.05(16) . . . . ?
C4 C12 C13 C15 76.3(2) . . . . ?
O4 C16 C17 O5 61.2(2) . . . . ?
C6 C5 C18 C25 -176.95(19) . . . . ?
C4 C5 C18 C25 5.2(3) . . . . ?
C6 C5 C18 C19 1.6(3) . . . . ?
C4 C5 C18 C19 -176.31(17) . . . . ?
C25 C18 C19 C22 2.3(3) . . . . ?
C5 C18 C19 C22 -176.28(18) . . . . ?
C25 C18 C19 C8 -179.36(18) . . . . ?
C5 C18 C19 C8 2.1(3) . . . . ?
C7 C8 C19 C22 173.73(18) . . . . ?
C9 C8 C19 C22 -6.3(3) . . . . ?
C7 C8 C19 C18 -4.6(3) . . . . ?
C9 C8 C19 C18 175.43(18) . . . . ?
C8 C7 C20 C21 -1.2(3) . . . . ?
C6 C7 C20 C21 177.9(2) . . . . ?
C7 C20 C21 C10 -0.7(3) . . . . ?
C9 C10 C21 C20 1.2(3) . . . . ?
C18 C19 C22 C23 -1.3(3) . . . . ?
C8 C19 C22 C23 -179.58(18) . . . . ?
C19 C22 C23 C24 -0.3(3) . . . . ?
C22 C23 C24 C25 0.7(3) . . . . ?
C23 C24 C25 C18 0.4(3) . . . . ?
C19 C18 C25 C24 -1.9(3) . . . . ?
C5 C18 C25 C24 176.61(19) . . . . ?
C11 C1 O1 C2 57.9(2) . . . . ?
O3 C2 O1 C1 179.51(15) . . . . ?
C14 C2 O1 C1 66.1(2) . . . . ?
C3 C2 O1 C1 -59.26(19) . . . . ?
C4 C3 O2 C11 65.1(2) . . . . ?
C2 C3 O2 C11 -57.2(2) . . . . ?
C1 C11 O2 C3 54.9(2) . . . . ?
O1 C2 O3 C13 73.5(2) . . . . ?
C14 C2 O3 C13 -168.65(16) . . . . ?
C3 C2 O3 C13 -45.2(2) . . . . ?
O4 C13 O3 C2 163.74(15) . . . . ?
C15 C13 O3 C2 -82.4(2) . . . . ?
C12 C13 O3 C2 44.2(2) . . . . ?
O3 C13 O4 C16 -70.07(18) . . . . ?
C15 C13 O4 C16 171.28(15) . . . . ?
C12 C13 O4 C16 49.7(2) . . . . ?
C17 C16 O4 C13 -57.6(2) . . . . ?
C4 C12 O5 C17 175.69(15) . . . . ?
C13 C12 O5 C17 54.6(2) . . . . ?
C16 C17 O5 C12 -60.99(19) . . . . ?

loop_
_publcif_info_exptl_table_extra_item
sin_theta_over_lambda_max

loop_
_publcif_info_exptl_table_header_item
?
